data_4106190
loop_
_publ_author_name
'K. C. Nicolaou'
'Nicholas L. Simmons'
'Yongcheng Ying'
'Philipp M. Heretsch'
'Jason S. Chen'

_publ_section_title
;
 Enantioselective Dichlorination of Allylic Alcohols
;
_journal_name_full 'Journal of the American Chemical Society'
_journal_page_first 8134
_journal_page_last 8137
_journal_paper_doi 10.1021/ja202555m
_journal_volume 133
_journal_year 2011
_chemical_formula_sum 'C18 H17 Cl2 N O5'
_chemical_formula_weight 398.23
_chemical_name_systematic
; 
 ? 
;
_space_group_IT_number 1
_symmetry_cell_setting triclinic
_symmetry_space_group_name_Hall 'P 1'
_symmetry_space_group_name_H-M 'P 1'
_atom_sites_solution_hydrogens geom
_atom_sites_solution_primary direct
_atom_sites_solution_secondary difmap
_audit_creation_method SHELXL-97
_cell_angle_alpha 88.98(3)
_cell_angle_beta 81.05(3)
_cell_angle_gamma 77.28(3)
_cell_formula_units_Z 1
_cell_length_a 4.9450(10)
_cell_length_b 6.6101(13)
_cell_length_c 14.853(3)
_cell_measurement_reflns_used 2863
_cell_measurement_temperature 296(2)
_cell_measurement_theta_max 27.94
_cell_measurement_theta_min 2.78
_cell_volume 467.75(18)
_computing_cell_refinement 'Bruker SMART'
_computing_data_collection 'Bruker SMART'
_computing_data_reduction 'Bruker SAINT+'
_computing_molecular_graphics 'Bruker SHELXTL'
_computing_publication_material 'Bruker SHELXTL'
_computing_structure_refinement 'SHELXL-97 (Sheldrick, 1997)'
_computing_structure_solution 'SHELXS-97 (Sheldrick, 1997)'
_diffrn_ambient_temperature 296(2)
_diffrn_measured_fraction_theta_full 0.996
_diffrn_measured_fraction_theta_max 0.996
_diffrn_measurement_device_type 'CCD area detector'
_diffrn_measurement_method 'phi and omega scans'
_diffrn_radiation_monochromator graphite
_diffrn_radiation_source 'fine-focus sealed tube'
_diffrn_radiation_type MoK\a
_diffrn_radiation_wavelength 0.71073
_diffrn_reflns_av_R_equivalents 0.0118
_diffrn_reflns_av_sigmaI/netI 0.0238
_diffrn_reflns_limit_h_max 5
_diffrn_reflns_limit_h_min -5
_diffrn_reflns_limit_k_max 7
_diffrn_reflns_limit_k_min -7
_diffrn_reflns_limit_l_max 17
_diffrn_reflns_limit_l_min -16
_diffrn_reflns_number 3426
_diffrn_reflns_theta_full 24.99
_diffrn_reflns_theta_max 24.99
_diffrn_reflns_theta_min 1.39
_diffrn_standards_decay_% 1
_exptl_absorpt_coefficient_mu 0.375
_exptl_absorpt_correction_T_max 0.9424
_exptl_absorpt_correction_T_min 0.9153
_exptl_absorpt_correction_type multi-scan
_exptl_absorpt_process_details 'SADABS (Sheldrick, 1999)'
_exptl_crystal_colour Colorless
_exptl_crystal_density_diffrn 1.414
_exptl_crystal_description Parallalepiped
_exptl_crystal_F_000 206
_exptl_crystal_size_max 0.24
_exptl_crystal_size_mid 0.22
_exptl_crystal_size_min 0.16
_refine_diff_density_max 0.168
_refine_diff_density_min -0.127
_refine_diff_density_rms 0.033
_refine_ls_abs_structure_details 'Flack H D (1983), Acta Cryst. A39, 876-881'
_refine_ls_abs_structure_Flack 0.14(6)
_refine_ls_extinction_method none
_refine_ls_goodness_of_fit_ref 1.111
_refine_ls_hydrogen_treatment constr
_refine_ls_matrix_type full
_refine_ls_number_parameters 235
_refine_ls_number_reflns 2743
_refine_ls_number_restraints 3
_refine_ls_restrained_S_all 1.110
_refine_ls_R_factor_all 0.0334
_refine_ls_R_factor_gt 0.0321
_refine_ls_shift/su_max 0.007
_refine_ls_shift/su_mean 0.001
_refine_ls_structure_factor_coef Fsqd
_refine_ls_weighting_details 'calc w=1/[\s^2^(Fo^2^)+(0.0400P)^2^+0.0400P] where P=(Fo^2^+2Fc^2^)/3'
_refine_ls_weighting_scheme calc
_refine_ls_wR_factor_gt 0.0774
_refine_ls_wR_factor_ref 0.0785
_reflns_number_gt 2636
_reflns_number_total 2743
_reflns_threshold_expression >2sigma(I)
_cod_data_source_file ja202555m_si_003.cif
_cod_data_source_block nick2
_cod_original_cell_volume 467.77(16)
_cod_database_code 4106190

loop_
_symmetry_equiv_pos_as_xyz
'x, y, z'

loop_
_atom_site_label
_atom_site_type_symbol
_atom_site_fract_x
_atom_site_fract_y
_atom_site_fract_z
_atom_site_U_iso_or_equiv
_atom_site_adp_type
_atom_site_occupancy
_atom_site_symmetry_multiplicity
_atom_site_calc_flag
_atom_site_refinement_flags
Cl1 Cl 0.70382(14) 1.01795(10) 0.47983(6) 0.0681(2) Uani 1 1 d .
Cl2 Cl 0.90846(12) 0.49919(9) 0.44278(5) 0.0604(2) Uani 1 1 d .
O1 O 0.3408(4) 0.6464(3) 0.64142(13) 0.0598(5) Uani 1 1 d .
O2 O 0.5185(4) 0.5384(3) 0.30152(13) 0.0586(5) Uani 1 1 d .
O3 O 0.1864(4) 0.7139(3) 0.22544(15) 0.0667(6) Uani 1 1 d .
O4 O 0.6819(6) -0.3323(4) 0.04261(18) 0.0854(7) Uani 1 1 d .
O5 O 0.3540(8) -0.1798(4) -0.0288(2) 0.1243(12) Uani 1 1 d .
N1 N 0.5080(7) -0.1813(4) 0.02687(18) 0.0705(7) Uani 1 1 d .
C1 C 0.0097(6) 0.4361(5) 0.8449(2) 0.0640(8) Uani 1 1 d .
H1 H 0.0281 0.5295 0.8884 0.077 Uiso 1 1 calc R
C2 C -0.1538(7) 0.2940(6) 0.8692(3) 0.0752(9) Uani 1 1 d .
H2 H -0.2444 0.2915 0.9288 0.090 Uiso 1 1 calc R
C3 C -0.1826(7) 0.1565(5) 0.8056(3) 0.0775(10) Uani 1 1 d .
H3 H -0.2909 0.0592 0.8220 0.093 Uiso 1 1 calc R
C4 C -0.0516(7) 0.1625(5) 0.7176(3) 0.0753(9) Uani 1 1 d .
H4 H -0.0731 0.0703 0.6741 0.090 Uiso 1 1 calc R
C5 C 0.1117(6) 0.3044(5) 0.6934(2) 0.0613(8) Uani 1 1 d .
H5 H 0.1996 0.3074 0.6334 0.074 Uiso 1 1 calc R
C6 C 0.1466(5) 0.4417(4) 0.75669(18) 0.0483(6) Uani 1 1 d .
C7 C 0.3302(6) 0.5942(4) 0.73402(18) 0.0533(6) Uani 1 1 d .
H7A H 0.2562 0.7181 0.7718 0.064 Uiso 1 1 calc R
H7B H 0.5179 0.5341 0.7463 0.064 Uiso 1 1 calc R
C8 C 0.5373(6) 0.7694(5) 0.6132(2) 0.0553(6) Uani 1 1 d .
H8A H 0.7269 0.6912 0.6149 0.066 Uiso 1 1 calc R
H8B H 0.5014 0.8917 0.6521 0.066 Uiso 1 1 calc R
C9 C 0.4980(5) 0.8296(4) 0.51666(19) 0.0524(6) Uani 1 1 d .
H9 H 0.3006 0.8998 0.5187 0.063 Uiso 1 1 calc R
C10 C 0.5556(5) 0.6509(4) 0.44925(18) 0.0484(6) Uani 1 1 d .
H10 H 0.4284 0.5601 0.4716 0.058 Uiso 1 1 calc R
C11 C 0.4973(6) 0.7194(4) 0.35632(19) 0.0583(7) Uani 1 1 d .
H11A H 0.3106 0.8073 0.3605 0.070 Uiso 1 1 calc R
H11B H 0.6320 0.7983 0.3290 0.070 Uiso 1 1 calc R
C12 C 0.3528(5) 0.5574(4) 0.23749(18) 0.0525(6) Uani 1 1 d .
C13 C 0.3995(5) 0.3625(4) 0.18400(18) 0.0490(6) Uani 1 1 d .
C14 C 0.2384(6) 0.3573(5) 0.1156(2) 0.0603(7) Uani 1 1 d .
H14 H 0.1051 0.4746 0.1049 0.072 Uiso 1 1 calc R
C15 C 0.2740(6) 0.1811(5) 0.0637(2) 0.0621(7) Uani 1 1 d .
H15 H 0.1660 0.1772 0.0180 0.075 Uiso 1 1 calc R
C16 C 0.4716(6) 0.0120(4) 0.08073(19) 0.0562(7) Uani 1 1 d .
C17 C 0.6396(7) 0.0109(5) 0.1464(2) 0.0585(7) Uani 1 1 d .
H17 H 0.7761 -0.1062 0.1551 0.070 Uiso 1 1 calc R
C18 C 0.6009(6) 0.1864(5) 0.1985(2) 0.0578(7) Uani 1 1 d .
H18 H 0.7099 0.1882 0.2441 0.069 Uiso 1 1 calc R

loop_
_atom_site_aniso_label
_atom_site_aniso_U_11
_atom_site_aniso_U_22
_atom_site_aniso_U_33
_atom_site_aniso_U_23
_atom_site_aniso_U_13
_atom_site_aniso_U_12
Cl1 0.0771(5) 0.0624(4) 0.0727(5) 0.0070(3) -0.0096(4) -0.0343(4)
Cl2 0.0452(3) 0.0656(4) 0.0732(5) 0.0026(3) -0.0143(3) -0.0147(3)
O1 0.0640(12) 0.0786(13) 0.0464(11) 0.0082(9) -0.0112(9) -0.0345(10)
O2 0.0568(11) 0.0667(11) 0.0551(12) -0.0028(9) -0.0200(9) -0.0111(9)
O3 0.0700(13) 0.0639(12) 0.0676(14) 0.0060(10) -0.0261(11) -0.0073(10)
O4 0.0956(17) 0.0713(15) 0.0837(15) -0.0066(12) -0.0164(14) -0.0043(13)
O5 0.176(3) 0.095(2) 0.118(2) -0.0192(17) -0.090(3) -0.016(2)
N1 0.0903(19) 0.0696(17) 0.0552(16) 0.0026(13) -0.0161(15) -0.0219(15)
C1 0.0605(17) 0.086(2) 0.0484(17) 0.0054(15) -0.0150(14) -0.0186(16)
C2 0.0669(19) 0.105(2) 0.058(2) 0.0261(18) -0.0113(15) -0.0292(18)
C3 0.0653(19) 0.075(2) 0.096(3) 0.0269(19) -0.0140(19) -0.0246(16)
C4 0.072(2) 0.0617(18) 0.093(3) -0.0114(17) -0.0057(19) -0.0217(15)
C5 0.0623(17) 0.0590(17) 0.0585(19) -0.0073(14) 0.0052(14) -0.0137(13)
C6 0.0423(13) 0.0510(14) 0.0487(15) 0.0062(12) -0.0103(11) -0.0024(11)
C7 0.0548(15) 0.0609(15) 0.0448(15) 0.0033(12) -0.0087(12) -0.0138(12)
C8 0.0507(14) 0.0652(16) 0.0544(17) 0.0012(13) -0.0068(12) -0.0230(12)
C9 0.0420(13) 0.0592(15) 0.0600(17) 0.0069(12) -0.0109(12) -0.0184(11)
C10 0.0410(12) 0.0571(14) 0.0518(15) 0.0062(12) -0.0080(11) -0.0208(11)
C11 0.0623(16) 0.0607(16) 0.0554(18) 0.0039(13) -0.0150(13) -0.0175(13)
C12 0.0449(14) 0.0699(18) 0.0448(15) 0.0127(13) -0.0083(11) -0.0171(13)
C13 0.0460(13) 0.0608(15) 0.0443(14) 0.0131(12) -0.0095(11) -0.0194(11)
C14 0.0601(16) 0.0635(17) 0.0621(18) 0.0112(14) -0.0256(14) -0.0135(13)
C15 0.0643(17) 0.0730(19) 0.0586(18) 0.0130(15) -0.0295(14) -0.0227(15)
C16 0.0625(17) 0.0644(17) 0.0464(16) 0.0095(13) -0.0111(13) -0.0229(14)
C17 0.0587(16) 0.0580(16) 0.0587(17) 0.0062(14) -0.0137(13) -0.0100(12)
C18 0.0533(16) 0.0739(18) 0.0511(16) 0.0116(14) -0.0190(13) -0.0175(14)

loop_
_atom_type_symbol
_atom_type_description
_atom_type_scat_dispersion_real
_atom_type_scat_dispersion_imag
_atom_type_scat_source
C C 0.0033 0.0016 'International Tables Vol C Tables 4.2.6.8 and 6.1.1.4'
H H 0.0000 0.0000 'International Tables Vol C Tables 4.2.6.8 and 6.1.1.4'
N N 0.0061 0.0033 'International Tables Vol C Tables 4.2.6.8 and 6.1.1.4'
O O 0.0106 0.0060 'International Tables Vol C Tables 4.2.6.8 and 6.1.1.4'
Cl Cl 0.1484 0.1585 'International Tables Vol C Tables 4.2.6.8 and 6.1.1.4'

loop_
_geom_angle_atom_site_label_1
_geom_angle_atom_site_label_2
_geom_angle_atom_site_label_3
_geom_angle
C7 O1 C8 112.5(2)
C12 O2 C11 116.8(2)
O5 N1 O4 123.8(3)
O5 N1 C16 117.2(3)
O4 N1 C16 119.0(3)
C2 C1 C6 120.9(3)
C3 C2 C1 119.9(3)
C2 C3 C4 119.8(3)
C3 C4 C5 120.3(3)
C6 C5 C4 120.8(3)
C5 C6 C1 118.4(3)
C5 C6 C7 122.6(2)
C1 C6 C7 119.1(3)
O1 C7 C6 109.8(2)
O1 C8 C9 105.2(2)
C10 C9 C8 115.3(2)
C10 C9 Cl1 111.84(19)
C8 C9 Cl1 108.66(18)
C11 C10 C9 112.7(2)
C11 C10 Cl2 110.28(19)
C9 C10 Cl2 111.69(18)
O2 C11 C10 108.3(2)
O3 C12 O2 123.7(3)
O3 C12 C13 124.6(2)
O2 C12 C13 111.7(2)
C14 C13 C18 119.0(3)
C14 C13 C12 118.3(2)
C18 C13 C12 122.6(2)
C15 C14 C13 120.8(2)
C16 C15 C14 118.2(3)
C15 C16 C17 123.1(3)
C15 C16 N1 119.0(3)
C17 C16 N1 117.9(3)
C18 C17 C16 118.3(3)
C17 C18 C13 120.5(3)

loop_
_geom_bond_atom_site_label_1
_geom_bond_atom_site_label_2
_geom_bond_distance
Cl1 C9 1.802(3)
Cl2 C10 1.800(3)
O1 C7 1.408(3)
O1 C8 1.411(3)
O2 C12 1.336(3)
O2 C11 1.435(3)
O3 C12 1.202(3)
O4 N1 1.211(4)
O5 N1 1.207(3)
N1 C16 1.482(4)
C1 C2 1.377(5)
C1 C6 1.382(4)
C2 C3 1.367(5)
C3 C4 1.369(5)
C4 C5 1.376(5)
C5 C6 1.374(4)
C6 C7 1.500(4)
C8 C9 1.511(4)
C9 C10 1.511(4)
C10 C11 1.496(4)
C12 C13 1.481(4)
C13 C14 1.391(4)
C13 C18 1.393(4)
C14 C15 1.372(4)
C15 C16 1.362(4)
C16 C17 1.375(4)
C17 C18 1.368(4)

loop_
_geom_torsion_atom_site_label_1
_geom_torsion_atom_site_label_2
_geom_torsion_atom_site_label_3
_geom_torsion_atom_site_label_4
_geom_torsion
C6 C1 C2 C3 -0.2(5)
C1 C2 C3 C4 -0.8(5)
C2 C3 C4 C5 0.9(5)
C3 C4 C5 C6 0.1(5)
C4 C5 C6 C1 -1.1(4)
C4 C5 C6 C7 177.9(3)
C2 C1 C6 C5 1.1(4)
C2 C1 C6 C7 -177.9(3)
C8 O1 C7 C6 -172.7(2)
C5 C6 C7 O1 28.6(3)
C1 C6 C7 O1 -152.4(2)
C7 O1 C8 C9 -174.0(2)
O1 C8 C9 C10 -61.8(3)
O1 C8 C9 Cl1 171.77(17)
C8 C9 C10 C11 176.7(2)
Cl1 C9 C10 C11 -58.5(3)
C8 C9 C10 Cl2 -58.5(3)
Cl1 C9 C10 Cl2 66.3(2)
C12 O2 C11 C10 148.3(2)
C9 C10 C11 O2 -171.7(2)
Cl2 C10 C11 O2 62.7(3)
C11 O2 C12 O3 -1.7(4)
C11 O2 C12 C13 178.4(2)
O3 C12 C13 C14 -0.9(4)
O2 C12 C13 C14 179.0(2)
O3 C12 C13 C18 178.0(3)
O2 C12 C13 C18 -2.1(3)
C18 C13 C14 C15 0.8(4)
C12 C13 C14 C15 179.7(3)
C13 C14 C15 C16 -0.2(4)
C14 C15 C16 C17 -1.1(5)
C14 C15 C16 N1 178.5(3)
O5 N1 C16 C15 -1.5(4)
O4 N1 C16 C15 -179.3(3)
O5 N1 C16 C17 178.1(3)
O4 N1 C16 C17 0.3(4)
C15 C16 C17 C18 1.8(5)
N1 C16 C17 C18 -177.8(3)
C16 C17 C18 C13 -1.2(4)
C14 C13 C18 C17 -0.1(4)
C12 C13 C18 C17 -178.9(3)
